data_4133654
loop_
_publ_author_name
'Lohrey, Trevor D.'
'Maron, Laurent'
'Bergman, Robert G.'
'Arnold, John'

_publ_section_title
;
 Heterotetrametallic Re-Zn-Zn-Re Complex Generated by an Anionic
 Rhenium(I) \b-Diketiminate.
;
_journal_issue 2
_journal_name_full 'Journal of the American Chemical Society'
_journal_page_first 800
_journal_page_last 804
_journal_paper_doi 10.1021/jacs.8b12494
_journal_volume 141
_journal_year 2019
_chemical_formula_moiety 'C70 H92 F6 N4 O6 Re2 S2 Zn2, C4 H10 O'
_chemical_formula_sum 'C74 H102 F6 N4 O7 Re2 S2 Zn2'
_chemical_formula_weight 1840.85
_space_group_crystal_system triclinic
_space_group_IT_number 2
_space_group_name_Hall '-P 1'
_space_group_name_H-M_alt 'P -1'
_atom_sites_solution_hydrogens mixed
_atom_sites_solution_primary iterative
_atom_sites_solution_secondary difmap
_audit_creation_method SHELXL-2014/7
_cell_angle_alpha 97.3170(10)
_cell_angle_beta 109.6570(10)
_cell_angle_gamma 94.5200(10)
_cell_formula_units_Z 1
_cell_length_a 11.9790(3)
_cell_length_b 12.3925(3)
_cell_length_c 13.8937(3)
_cell_measurement_reflns_used 9666
_cell_measurement_temperature 100(2)
_cell_measurement_theta_max 26.41
_cell_measurement_theta_min 2.31
_cell_volume 1910.09(8)
_computing_cell_refinement 'Bruker SAINT'
_computing_data_collection 'Bruker APEX2'
_computing_data_reduction 'Bruker SAINT'
_computing_molecular_graphics ORTEP-32
_computing_publication_material WinGX
_computing_structure_refinement 'SHELXL-2014/7 (Sheldrick, 2014)'
_computing_structure_solution SHELXT
_diffrn_ambient_temperature 100(2)
_diffrn_detector_area_resol_mean 8.366
_diffrn_measured_fraction_theta_full 1.000
_diffrn_measured_fraction_theta_max 0.998
_diffrn_measurement_device_type 'Bruker APEX-II CCD'
_diffrn_measurement_method '\f and \w scans'
_diffrn_radiation_type MoK\a
_diffrn_radiation_wavelength 0.71073
_diffrn_reflns_av_R_equivalents 0.0318
_diffrn_reflns_av_unetI/netI 0.0310
_diffrn_reflns_Laue_measured_fraction_full 1.000
_diffrn_reflns_Laue_measured_fraction_max 0.998
_diffrn_reflns_limit_h_max 14
_diffrn_reflns_limit_h_min -14
_diffrn_reflns_limit_k_max 15
_diffrn_reflns_limit_k_min -15
_diffrn_reflns_limit_l_max 17
_diffrn_reflns_limit_l_min -17
_diffrn_reflns_number 33379
_diffrn_reflns_point_group_measured_fraction_full 1.000
_diffrn_reflns_point_group_measured_fraction_max 0.998
_diffrn_reflns_theta_full 25.000
_diffrn_reflns_theta_max 26.418
_diffrn_reflns_theta_min 1.578
_diffrn_source 'microfocus sealed tube'
_exptl_absorpt_coefficient_mu 3.901
_exptl_absorpt_correction_T_max 0.7454
_exptl_absorpt_correction_T_min 0.6218
_exptl_absorpt_correction_type multi-scan
_exptl_absorpt_process_details SADABS
_exptl_crystal_colour green
_exptl_crystal_density_diffrn 1.600
_exptl_crystal_description block
_exptl_crystal_F_000 926
_exptl_crystal_size_max 0.190
_exptl_crystal_size_mid 0.160
_exptl_crystal_size_min 0.120
_refine_diff_density_max 0.628
_refine_diff_density_min -0.539
_refine_diff_density_rms 0.081
_refine_ls_extinction_method none
_refine_ls_goodness_of_fit_ref 1.029
_refine_ls_hydrogen_treatment constr
_refine_ls_matrix_type full
_refine_ls_number_parameters 458
_refine_ls_number_reflns 7833
_refine_ls_number_restraints 0
_refine_ls_restrained_S_all 1.029
_refine_ls_R_factor_all 0.0226
_refine_ls_R_factor_gt 0.0198
_refine_ls_shift/su_max 0.004
_refine_ls_shift/su_mean 0.000
_refine_ls_structure_factor_coef Fsqd
_refine_ls_weighting_details 'w=1/[\s^2^(Fo^2^)+(0.0155P)^2^+0.9796P] where P=(Fo^2^+2Fc^2^)/3'
_refine_ls_weighting_scheme calc
_refine_ls_wR_factor_gt 0.0411
_refine_ls_wR_factor_ref 0.0419
_reflns_Friedel_coverage 0.000
_reflns_number_gt 7258
_reflns_number_total 7833
_reflns_threshold_expression 'I > 2\s(I)'
_cod_data_source_file ja8b12494_si_006.cif
_cod_data_source_block shelx
_cod_depositor_comments
;
The following automatic conversions were performed:

data item '_atom_sites_solution_secondary' value 'diffmap' was
changed to 'difmap'.

Automatic conversion script
Id: cif_fix_values 6909 2019-04-08 15:41:33Z antanas 
;
_cod_database_code 4133654
_shelx_shelxl_version_number 2014/7
_shelx_space_group_comment
;
The symmetry employed for this shelxl refinement is uniquely defined
by the following loop, which should always be used as a source of
symmetry information in preference to the above space-group names.
They are only intended as comments.
;
_shelx_estimated_absorpt_t_min 0.524
_shelx_estimated_absorpt_t_max 0.652

loop_
_space_group_symop_operation_xyz
'x, y, z'
'-x, -y, -z'

loop_
_atom_site_label
_atom_site_type_symbol
_atom_site_fract_x
_atom_site_fract_y
_atom_site_fract_z
_atom_site_U_iso_or_equiv
_atom_site_adp_type
_atom_site_occupancy
_atom_site_site_symmetry_order
_atom_site_calc_flag
_atom_site_refinement_flags_posn
_atom_site_refinement_flags_adp
_atom_site_refinement_flags_occupancy
_atom_site_disorder_assembly
_atom_site_disorder_group
C1 C 0.9968(2) 0.5891(2) 0.1515(2) 0.0318(7) Uani 1 1 d . . . . .
H1 H 0.9566 0.6367 0.1068 0.038 Uiso 1 1 calc R U . . .
C2 C 1.0807(2) 0.5236(2) 0.1340(2) 0.0283(6) Uani 1 1 d . . . . .
H2 H 1.1057 0.5172 0.0757 0.034 Uiso 1 1 calc R U . . .
C3 C 1.1201(2) 0.46992(19) 0.2193(2) 0.0267(6) Uani 1 1 d . . . . .
H3 H 1.1787 0.4210 0.2299 0.032 Uiso 1 1 calc R U . . .
C4 C 1.0586(2) 0.5000(2) 0.2878(2) 0.0301(6) Uani 1 1 d . . . . .
H4 H 1.0684 0.4744 0.3514 0.036 Uiso 1 1 calc R U . . .
C5 C 0.9808(2) 0.5739(2) 0.2452(2) 0.0323(7) Uani 1 1 d . . . . .
H5 H 0.9277 0.6072 0.2737 0.039 Uiso 1 1 calc R U . . .
C6 C 1.6141(2) 0.77816(19) 0.64607(19) 0.0221(5) Uani 1 1 d . . . . .
C7 C 1.2856(2) 0.70454(18) 0.13087(17) 0.0164(5) Uani 1 1 d . . . . .
C8 C 1.1993(2) 0.73493(18) 0.04446(18) 0.0193(5) Uani 1 1 d . . . . .
C9 C 0.9913(2) 0.7926(2) -0.0304(2) 0.0354(7) Uani 1 1 d . . . . .
H9A H 0.9996 0.8129 -0.0937 0.053 Uiso 1 1 calc R U . . .
H9B H 0.9351 0.8360 -0.0107 0.053 Uiso 1 1 calc R U . . .
H9C H 0.9611 0.7144 -0.0426 0.053 Uiso 1 1 calc R U . . .
C10 C 1.1136(2) 0.8153(2) 0.0573(2) 0.0257(6) Uani 1 1 d . . . . .
H10 H 1.0995 0.8070 0.1231 0.031 Uiso 1 1 calc R U . . .
C11 C 1.1666(3) 0.9343(2) 0.0683(3) 0.0454(8) Uani 1 1 d . . . . .
H11A H 1.2415 0.9507 0.1277 0.068 Uiso 1 1 calc R U . . .
H11B H 1.1099 0.9833 0.0789 0.068 Uiso 1 1 calc R U . . .
H11C H 1.1822 0.9454 0.0051 0.068 Uiso 1 1 calc R U . . .
C12 C 1.1942(2) 0.6889(2) -0.05346(19) 0.0244(6) Uani 1 1 d . . . . .
H12 H 1.1361 0.7077 -0.1125 0.029 Uiso 1 1 calc R U . . .
C13 C 1.2712(2) 0.6165(2) -0.06746(19) 0.0283(6) Uani 1 1 d . . . . .
H13 H 1.2652 0.5852 -0.1353 0.034 Uiso 1 1 calc R U . . .
C14 C 1.3569(2) 0.5900(2) 0.01771(18) 0.0238(6) Uani 1 1 d . . . . .
H14 H 1.4102 0.5406 0.0076 0.029 Uiso 1 1 calc R U . . .
C15 C 1.3675(2) 0.63378(19) 0.11832(18) 0.0184(5) Uani 1 1 d . . . . .
C16 C 1.5900(2) 0.6349(2) 0.2065(2) 0.0261(6) Uani 1 1 d . . . . .
H16A H 1.5996 0.5899 0.1471 0.039 Uiso 1 1 calc R U . . .
H16B H 1.6503 0.6224 0.2707 0.039 Uiso 1 1 calc R U . . .
H16C H 1.6002 0.7126 0.2000 0.039 Uiso 1 1 calc R U . . .
C17 C 1.4647(2) 0.60326(19) 0.20899(18) 0.0197(5) Uani 1 1 d . . . . .
H17 H 1.4603 0.6445 0.2740 0.024 Uiso 1 1 calc R U . . .
C18 C 1.4458(2) 0.4806(2) 0.2131(2) 0.0300(6) Uani 1 1 d . . . . .
H18A H 1.3642 0.4599 0.2107 0.045 Uiso 1 1 calc R U . . .
H18B H 1.5030 0.4649 0.2775 0.045 Uiso 1 1 calc R U . . .
H18C H 1.4582 0.4385 0.1537 0.045 Uiso 1 1 calc R U . . .
C19 C 1.4538(2) 0.88390(19) 0.24777(19) 0.0230(6) Uani 1 1 d . . . . .
H19A H 1.5267 0.8501 0.2760 0.035 Uiso 1 1 calc R U . . .
H19B H 1.4712 0.9635 0.2707 0.035 Uiso 1 1 calc R U . . .
H19C H 1.4251 0.8681 0.1719 0.035 Uiso 1 1 calc R U . . .
C20 C 1.3589(2) 0.83769(18) 0.28585(18) 0.0160(5) Uani 1 1 d . . . . .
C21 C 1.3516(2) 0.89413(18) 0.37579(17) 0.0160(5) Uani 1 1 d . . . . .
H21 H 1.4120 0.9545 0.4101 0.019 Uiso 1 1 calc R U . . .
C22 C 1.2678(2) 0.87422(18) 0.42241(17) 0.0154(5) Uani 1 1 d . . . . .
C23 C 1.2711(2) 0.95814(19) 0.51276(18) 0.0209(5) Uani 1 1 d . . . . .
H23A H 1.1893 0.9699 0.5070 0.031 Uiso 1 1 calc R U . . .
H23B H 1.3159 1.0275 0.5121 0.031 Uiso 1 1 calc R U . . .
H23C H 1.3101 0.9314 0.5778 0.031 Uiso 1 1 calc R U . . .
C24 C 1.0915(2) 0.77980(18) 0.43260(18) 0.0173(5) Uani 1 1 d . . . . .
C25 C 0.9828(2) 0.81758(19) 0.37963(19) 0.0211(5) Uani 1 1 d . . . . .
C26 C 0.8433(3) 0.8381(3) 0.2004(2) 0.0462(8) Uani 1 1 d . . . . .
H26A H 0.7834 0.8725 0.2229 0.069 Uiso 1 1 calc R U . . .
H26B H 0.8237 0.7581 0.1886 0.069 Uiso 1 1 calc R U . . .
H26C H 0.8438 0.8621 0.1360 0.069 Uiso 1 1 calc R U . . .
C27 C 0.9668(2) 0.8718(2) 0.2843(2) 0.0273(6) Uani 1 1 d . . . . .
H27 H 1.0273 0.8476 0.2540 0.033 Uiso 1 1 calc R U . . .
C28 C 0.9903(3) 0.9959(2) 0.3119(3) 0.0483(9) Uani 1 1 d . . . . .
H28A H 0.9791 1.0278 0.2488 0.073 Uiso 1 1 calc R U . . .
H28B H 1.0725 1.0181 0.3600 0.073 Uiso 1 1 calc R U . . .
H28C H 0.9344 1.0220 0.3447 0.073 Uiso 1 1 calc R U . . .
C29 C 0.8900(2) 0.8047(2) 0.4174(2) 0.0266(6) Uani 1 1 d . . . . .
H29 H 0.8159 0.8288 0.3823 0.032 Uiso 1 1 calc R U . . .
C30 C 0.9026(2) 0.7579(2) 0.5047(2) 0.0307(6) Uani 1 1 d . . . . .
H30 H 0.8369 0.7482 0.5279 0.037 Uiso 1 1 calc R U . . .
C31 C 1.0105(2) 0.7252(2) 0.5582(2) 0.0265(6) Uani 1 1 d . . . . .
H31 H 1.0192 0.6950 0.6195 0.032 Uiso 1 1 calc R U . . .
C32 C 1.1070(2) 0.73569(19) 0.52412(19) 0.0206(5) Uani 1 1 d . . . . .
C33 C 1.2740(3) 0.7621(2) 0.6987(2) 0.0346(7) Uani 1 1 d . . . . .
H33A H 1.2806 0.8412 0.6973 0.052 Uiso 1 1 calc R U . . .
H33B H 1.3531 0.7420 0.7346 0.052 Uiso 1 1 calc R U . . .
H33C H 1.2199 0.7433 0.7352 0.052 Uiso 1 1 calc R U . . .
C34 C 1.2245(2) 0.6995(2) 0.58767(18) 0.0228(5) Uani 1 1 d . . . . .
H34 H 1.2843 0.7152 0.5538 0.027 Uiso 1 1 calc R U . . .
C35 C 1.2103(2) 0.5760(2) 0.5900(2) 0.0303(6) Uani 1 1 d . . . . .
H35A H 1.1569 0.5594 0.6278 0.045 Uiso 1 1 calc R U . . .
H35B H 1.2886 0.5537 0.6248 0.045 Uiso 1 1 calc R U . . .
H35C H 1.1762 0.5358 0.5190 0.045 Uiso 1 1 calc R U . . .
N1 N 1.28493(16) 0.74454(14) 0.23387(14) 0.0140(4) Uani 1 1 d . . . . .
N2 N 1.18513(16) 0.78359(14) 0.38803(14) 0.0140(4) Uani 1 1 d . . . . .
O1 O 1.46622(13) 0.61217(12) 0.52740(12) 0.0185(4) Uani 1 1 d . . . . .
O2 O 1.67757(14) 0.59548(12) 0.58554(13) 0.0211(4) Uani 1 1 d . . . . .
O3 O 1.59608(14) 0.71145(14) 0.45610(13) 0.0237(4) Uani 1 1 d . . . . .
F1 F 1.61750(16) 0.74397(12) 0.73305(11) 0.0409(4) Uani 1 1 d . . . . .
F2 F 1.71750(13) 0.83798(11) 0.66271(12) 0.0326(4) Uani 1 1 d . . . . .
F3 F 1.52774(13) 0.84150(11) 0.62096(12) 0.0345(4) Uani 1 1 d . . . . .
S1 S 1.58600(5) 0.66335(4) 0.54091(4) 0.01560(12) Uani 1 1 d . . . . .
Zn1 Zn 1.31788(2) 0.56900(2) 0.39775(2) 0.01610(6) Uani 1 1 d . . . . .
Re1 Re 1.16630(2) 0.65470(2) 0.27656(2) 0.01325(3) Uani 1 1 d . . . . .
O4 O 1.5000 1.0000 0.0000 0.154(3) Uani 1 2 d S . P . .
C36 C 1.4383(5) 1.1789(4) 0.0320(4) 0.1061(19) Uani 1 1 d . . . . .
H36A H 1.4368 1.1694 0.1006 0.159 Uiso 0.5 1 d R U P A 2
H36B H 1.3692 1.2141 -0.0041 0.159 Uiso 0.5 1 d R U P A 2
H36C H 1.5122 1.2250 0.0399 0.159 Uiso 0.5 1 d R U P A 2
H36D H 1.4875 1.2429 0.0812 0.159 Uiso 0.5 1 d R U P B 1
H36E H 1.3569 1.1741 0.0335 0.159 Uiso 0.5 1 d R U P B 1
H36F H 1.4362 1.1864 -0.0379 0.159 Uiso 0.5 1 d R U P B 1
C37 C 1.4809(18) 1.0952(10) 0.0561(8) 0.197(10) Uani 0.5 1 d . . P C 1
H37A H 1.4248 1.0651 0.0876 0.236 Uiso 0.5 1 d R U P C 1
H37B H 1.5567 1.1206 0.1148 0.236 Uiso 0.5 1 d R U P C 1
C38 C 1.4356(11) 1.0782(11) -0.0242(9) 0.107(4) Uani 0.5 1 d . . P C 2
H38A H 1.4564 1.1005 -0.0826 0.128 Uiso 0.5 1 d R U P C 2
H38B H 1.3506 1.0456 -0.0550 0.128 Uiso 0.5 1 d R U P C 2

loop_
_atom_site_aniso_label
_atom_site_aniso_U_11
_atom_site_aniso_U_22
_atom_site_aniso_U_33
_atom_site_aniso_U_23
_atom_site_aniso_U_13
_atom_site_aniso_U_12
C1 0.0236(14) 0.0179(13) 0.0390(17) 0.0083(12) -0.0076(13) -0.0062(11)
C2 0.0286(15) 0.0286(15) 0.0210(13) -0.0054(11) 0.0071(12) -0.0124(12)
C3 0.0210(13) 0.0138(12) 0.0336(15) -0.0029(11) -0.0018(12) -0.0030(10)
C4 0.0360(16) 0.0246(14) 0.0224(14) 0.0010(11) 0.0062(12) -0.0160(12)
C5 0.0176(14) 0.0235(14) 0.0498(18) -0.0131(13) 0.0136(13) -0.0087(11)
C6 0.0252(14) 0.0165(13) 0.0241(13) 0.0026(10) 0.0086(11) 0.0006(10)
C7 0.0205(13) 0.0133(12) 0.0162(12) 0.0026(9) 0.0085(10) -0.0017(9)
C8 0.0217(13) 0.0143(12) 0.0214(13) 0.0059(10) 0.0060(11) 0.0015(10)
C9 0.0320(16) 0.0338(16) 0.0374(17) 0.0077(13) 0.0058(13) 0.0125(13)
C10 0.0322(15) 0.0206(13) 0.0229(13) 0.0073(11) 0.0054(12) 0.0080(11)
C11 0.0449(19) 0.0230(15) 0.057(2) 0.0119(14) 0.0018(16) 0.0055(13)
C12 0.0247(14) 0.0293(15) 0.0178(13) 0.0096(11) 0.0042(11) 0.0017(11)
C13 0.0326(15) 0.0367(16) 0.0161(13) 0.0010(11) 0.0110(12) 0.0016(12)
C14 0.0239(14) 0.0286(14) 0.0212(13) 0.0024(11) 0.0108(11) 0.0056(11)
C15 0.0201(13) 0.0176(12) 0.0185(12) 0.0034(10) 0.0088(10) -0.0006(10)
C16 0.0225(14) 0.0307(15) 0.0248(14) 0.0036(11) 0.0079(11) 0.0056(11)
C17 0.0205(13) 0.0242(13) 0.0155(12) 0.0028(10) 0.0075(10) 0.0060(10)
C18 0.0313(15) 0.0296(15) 0.0333(15) 0.0109(12) 0.0135(13) 0.0095(12)
C19 0.0262(14) 0.0192(13) 0.0244(13) 0.0000(10) 0.0125(11) -0.0034(10)
C20 0.0179(12) 0.0119(11) 0.0195(12) 0.0049(9) 0.0069(10) 0.0035(9)
C21 0.0155(12) 0.0117(11) 0.0183(12) 0.0001(9) 0.0041(10) -0.0009(9)
C22 0.0160(12) 0.0113(11) 0.0181(12) 0.0030(9) 0.0043(10) 0.0033(9)
C23 0.0225(13) 0.0170(12) 0.0229(13) -0.0026(10) 0.0105(11) -0.0002(10)
C24 0.0159(12) 0.0120(12) 0.0248(13) -0.0013(10) 0.0101(10) 0.0005(9)
C25 0.0175(12) 0.0151(12) 0.0273(14) -0.0036(10) 0.0061(11) 0.0022(10)
C26 0.0348(18) 0.046(2) 0.0437(19) 0.0103(15) -0.0049(15) 0.0051(15)
C27 0.0186(13) 0.0327(15) 0.0299(15) 0.0063(12) 0.0053(12) 0.0110(11)
C28 0.059(2) 0.0310(17) 0.0453(19) 0.0142(15) 0.0043(17) 0.0031(15)
C29 0.0151(13) 0.0231(14) 0.0382(16) -0.0059(12) 0.0085(12) 0.0039(10)
C30 0.0250(15) 0.0251(14) 0.0478(18) -0.0026(13) 0.0242(14) -0.0011(11)
C31 0.0308(15) 0.0207(13) 0.0353(15) 0.0044(11) 0.0217(13) 0.0005(11)
C32 0.0217(13) 0.0155(12) 0.0277(14) 0.0014(10) 0.0133(11) 0.0024(10)
C33 0.0399(17) 0.0416(17) 0.0251(15) 0.0081(13) 0.0141(13) 0.0057(13)
C34 0.0252(14) 0.0262(14) 0.0224(13) 0.0079(11) 0.0135(11) 0.0058(11)
C35 0.0352(16) 0.0314(15) 0.0341(16) 0.0151(12) 0.0197(13) 0.0122(12)
N1 0.0161(10) 0.0108(9) 0.0148(10) 0.0025(8) 0.0048(8) 0.0023(7)
N2 0.0135(10) 0.0127(10) 0.0168(10) 0.0039(8) 0.0058(8) 0.0034(8)
O1 0.0153(8) 0.0166(8) 0.0222(9) 0.0028(7) 0.0049(7) 0.0021(6)
O2 0.0154(8) 0.0147(8) 0.0292(10) 0.0043(7) 0.0023(7) 0.0024(7)
O3 0.0225(9) 0.0276(10) 0.0218(9) 0.0080(7) 0.0076(8) 0.0022(7)
F1 0.0699(12) 0.0306(9) 0.0218(8) 0.0005(7) 0.0188(8) -0.0019(8)
F2 0.0280(8) 0.0219(8) 0.0402(9) -0.0059(7) 0.0082(7) -0.0074(6)
F3 0.0324(9) 0.0184(8) 0.0516(10) -0.0033(7) 0.0155(8) 0.0084(6)
S1 0.0154(3) 0.0129(3) 0.0173(3) 0.0022(2) 0.0041(2) 0.0022(2)
Zn1 0.01532(14) 0.01452(14) 0.01875(14) 0.00449(11) 0.00544(12) 0.00317(11)
Re1 0.01387(5) 0.01031(5) 0.01496(5) 0.00243(3) 0.00434(4) 0.00066(3)
O4 0.275(9) 0.095(5) 0.084(4) 0.029(4) 0.049(5) 0.023(5)
C36 0.137(5) 0.075(3) 0.063(3) 0.002(3) -0.020(3) 0.019(3)
C37 0.47(3) 0.066(8) 0.041(6) 0.015(6) 0.070(11) 0.046(12)
C38 0.139(10) 0.139(12) 0.081(9) 0.040(8) 0.072(8) 0.062(9)

loop_
_atom_type_symbol
_atom_type_description
_atom_type_scat_dispersion_real
_atom_type_scat_dispersion_imag
_atom_type_scat_source
C C 0.0033 0.0016 'International Tables Vol C Tables 4.2.6.8 and 6.1.1.4'
H H 0.0000 0.0000 'International Tables Vol C Tables 4.2.6.8 and 6.1.1.4'
N N 0.0061 0.0033 'International Tables Vol C Tables 4.2.6.8 and 6.1.1.4'
O O 0.0106 0.0060 'International Tables Vol C Tables 4.2.6.8 and 6.1.1.4'
F F 0.0171 0.0103 'International Tables Vol C Tables 4.2.6.8 and 6.1.1.4'
S S 0.1246 0.1234 'International Tables Vol C Tables 4.2.6.8 and 6.1.1.4'
Zn Zn 0.2839 1.4301 'International Tables Vol C Tables 4.2.6.8 and 6.1.1.4'
Re Re -1.0185 7.2310 'International Tables Vol C Tables 4.2.6.8 and 6.1.1.4'

loop_
_geom_angle_atom_site_label_1
_geom_angle_atom_site_label_2
_geom_angle_atom_site_label_3
_geom_angle
_geom_angle_site_symmetry_1
_geom_angle_site_symmetry_3
C2 C1 C5 110.1(2) . .
C2 C1 Re1 74.79(15) . .
C5 C1 Re1 73.25(15) . .
C2 C1 H1 125.0 . .
C5 C1 H1 125.0 . .
Re1 C1 H1 118.7 . .
C3 C2 C1 106.3(2) . .
C3 C2 Re1 72.69(14) . .
C1 C2 Re1 68.63(14) . .
C3 C2 H2 126.9 . .
C1 C2 H2 126.9 . .
Re1 C2 H2 123.5 . .
C2 C3 C4 109.1(2) . .
C2 C3 Re1 71.69(14) . .
C4 C3 Re1 71.61(14) . .
C2 C3 H3 125.4 . .
C4 C3 H3 125.4 . .
Re1 C3 H3 122.9 . .
C5 C4 C3 108.0(2) . .
C5 C4 Re1 70.49(15) . .
C3 C4 Re1 72.18(14) . .
C5 C4 H4 126.0 . .
C3 C4 H4 126.0 . .
Re1 C4 H4 123.0 . .
C4 C5 C1 106.5(2) . .
C4 C5 Re1 73.44(15) . .
C1 C5 Re1 69.64(14) . .
C4 C5 H5 126.8 . .
C1 C5 H5 126.8 . .
Re1 C5 H5 121.9 . .
F1 C6 F2 108.4(2) . .
F1 C6 F3 108.2(2) . .
F2 C6 F3 108.58(19) . .
F1 C6 S1 111.57(16) . .
F2 C6 S1 110.18(17) . .
F3 C6 S1 109.76(16) . .
C15 C7 C8 121.1(2) . .
C15 C7 N1 120.3(2) . .
C8 C7 N1 118.5(2) . .
C12 C8 C7 117.9(2) . .
C12 C8 C10 120.5(2) . .
C7 C8 C10 121.6(2) . .
C10 C9 H9A 109.5 . .
C10 C9 H9B 109.5 . .
H9A C9 H9B 109.5 . .
C10 C9 H9C 109.5 . .
H9A C9 H9C 109.5 . .
H9B C9 H9C 109.5 . .
C8 C10 C11 112.1(2) . .
C8 C10 C9 113.4(2) . .
C11 C10 C9 109.3(2) . .
C8 C10 H10 107.2 . .
C11 C10 H10 107.2 . .
C9 C10 H10 107.2 . .
C10 C11 H11A 109.5 . .
C10 C11 H11B 109.5 . .
H11A C11 H11B 109.5 . .
C10 C11 H11C 109.5 . .
H11A C11 H11C 109.5 . .
H11B C11 H11C 109.5 . .
C13 C12 C8 121.8(2) . .
C13 C12 H12 119.1 . .
C8 C12 H12 119.1 . .
C12 C13 C14 119.5(2) . .
C12 C13 H13 120.2 . .
C14 C13 H13 120.2 . .
C13 C14 C15 121.7(2) . .
C13 C14 H14 119.1 . .
C15 C14 H14 119.1 . .
C14 C15 C7 117.8(2) . .
C14 C15 C17 119.4(2) . .
C7 C15 C17 122.7(2) . .
C17 C16 H16A 109.5 . .
C17 C16 H16B 109.5 . .
H16A C16 H16B 109.5 . .
C17 C16 H16C 109.5 . .
H16A C16 H16C 109.5 . .
H16B C16 H16C 109.5 . .
C15 C17 C18 111.1(2) . .
C15 C17 C16 112.2(2) . .
C18 C17 C16 109.7(2) . .
C15 C17 H17 107.9 . .
C18 C17 H17 107.9 . .
C16 C17 H17 107.9 . .
C17 C18 H18A 109.5 . .
C17 C18 H18B 109.5 . .
H18A C18 H18B 109.5 . .
C17 C18 H18C 109.5 . .
H18A C18 H18C 109.5 . .
H18B C18 H18C 109.5 . .
C20 C19 H19A 109.5 . .
C20 C19 H19B 109.5 . .
H19A C19 H19B 109.5 . .
C20 C19 H19C 109.5 . .
H19A C19 H19C 109.5 . .
H19B C19 H19C 109.5 . .
N1 C20 C21 121.9(2) . .
N1 C20 C19 120.9(2) . .
C21 C20 C19 117.2(2) . .
C20 C21 C22 128.6(2) . .
C20 C21 H21 115.7 . .
C22 C21 H21 115.7 . .
N2 C22 C21 121.6(2) . .
N2 C22 C23 120.9(2) . .
C21 C22 C23 117.5(2) . .
C22 C23 H23A 109.5 . .
C22 C23 H23B 109.5 . .
H23A C23 H23B 109.5 . .
C22 C23 H23C 109.5 . .
H23A C23 H23C 109.5 . .
H23B C23 H23C 109.5 . .
C32 C24 C25 120.9(2) . .
C32 C24 N2 120.8(2) . .
C25 C24 N2 118.2(2) . .
C29 C25 C24 118.0(2) . .
C29 C25 C27 120.3(2) . .
C24 C25 C27 121.7(2) . .
C27 C26 H26A 109.5 . .
C27 C26 H26B 109.5 . .
H26A C26 H26B 109.5 . .
C27 C26 H26C 109.5 . .
H26A C26 H26C 109.5 . .
H26B C26 H26C 109.5 . .
C28 C27 C25 111.8(2) . .
C28 C27 C26 109.3(2) . .
C25 C27 C26 113.1(2) . .
C28 C27 H27 107.5 . .
C25 C27 H27 107.5 . .
C26 C27 H27 107.5 . .
C27 C28 H28A 109.5 . .
C27 C28 H28B 109.5 . .
H28A C28 H28B 109.5 . .
C27 C28 H28C 109.5 . .
H28A C28 H28C 109.5 . .
H28B C28 H28C 109.5 . .
C30 C29 C25 121.7(2) . .
C30 C29 H29 119.2 . .
C25 C29 H29 119.2 . .
C29 C30 C31 119.9(2) . .
C29 C30 H30 120.0 . .
C31 C30 H30 120.0 . .
C30 C31 C32 121.1(3) . .
C30 C31 H31 119.4 . .
C32 C31 H31 119.4 . .
C31 C32 C24 118.3(2) . .
C31 C32 C34 118.6(2) . .
C24 C32 C34 123.1(2) . .
C34 C33 H33A 109.5 . .
C34 C33 H33B 109.5 . .
H33A C33 H33B 109.5 . .
C34 C33 H33C 109.5 . .
H33A C33 H33C 109.5 . .
H33B C33 H33C 109.5 . .
C32 C34 C33 112.1(2) . .
C32 C34 C35 111.3(2) . .
C33 C34 C35 109.4(2) . .
C32 C34 H34 108.0 . .
C33 C34 H34 108.0 . .
C35 C34 H34 108.0 . .
C34 C35 H35A 109.5 . .
C34 C35 H35B 109.5 . .
H35A C35 H35B 109.5 . .
C34 C35 H35C 109.5 . .
H35A C35 H35C 109.5 . .
H35B C35 H35C 109.5 . .
C20 N1 C7 116.64(18) . .
C20 N1 Re1 128.98(15) . .
C7 N1 Re1 114.32(13) . .
C22 N2 C24 116.41(18) . .
C22 N2 Re1 129.48(15) . .
C24 N2 Re1 114.01(13) . .
S1 O1 Zn1 130.60(10) . .
S1 O2 Zn1 136.18(10) . 2_866
O3 S1 O2 116.01(10) . .
O3 S1 O1 115.59(10) . .
O2 S1 O1 112.03(9) . .
O3 S1 C6 105.31(11) . .
O2 S1 C6 102.79(10) . .
O1 S1 C6 103.03(10) . .
O1 Zn1 O2 90.16(6) . 2_866
O1 Zn1 Re1 139.64(4) . .
O2 Zn1 Re1 129.65(4) 2_866 .
N2 Re1 N1 87.37(7) . .
N2 Re1 C1 123.97(9) . .
N1 Re1 C1 115.06(9) . .
N2 Re1 C5 102.79(8) . .
N1 Re1 C5 150.77(10) . .
C1 Re1 C5 37.12(10) . .
N2 Re1 C2 160.55(9) . .
N1 Re1 C2 101.52(8) . .
C1 Re1 C2 36.58(10) . .
C5 Re1 C2 61.50(10) . .
N2 Re1 C4 114.51(9) . .
N1 Re1 C4 156.64(9) . .
C1 Re1 C4 60.46(10) . .
C5 Re1 C4 36.07(10) . .
C2 Re1 C4 60.47(9) . .
N2 Re1 C3 148.64(9) . .
N1 Re1 C3 120.54(9) . .
C1 Re1 C3 59.93(9) . .
C5 Re1 C3 60.48(9) . .
C2 Re1 C3 35.62(9) . .
C4 Re1 C3 36.21(10) . .
N2 Re1 Zn1 91.11(5) . .
N1 Re1 Zn1 94.67(5) . .
C1 Re1 Zn1 132.99(7) . .
C5 Re1 Zn1 112.20(8) . .
C2 Re1 Zn1 105.18(7) . .
C4 Re1 Zn1 77.64(7) . .
C3 Re1 Zn1 73.86(6) . .
C38 O4 C38 180.0 . 2_875
C37 O4 C37 180.0(16) 2_875 .
C38 C36 H36A 109.6 . .
C38 C36 H36B 110.2 . .
H36A C36 H36B 109.5 . .
C38 C36 H36C 108.6 . .
H36A C36 H36C 109.5 . .
H36B C36 H36C 109.5 . .
C37 C36 H36D 109.6 . .
C37 C36 H36E 109.2 . .
H36D C36 H36E 109.5 . .
C37 C36 H36F 109.6 . .
H36D C36 H36F 109.5 . .
H36E C36 H36F 109.5 . .
C36 C37 O4 134.1(9) . .
C36 C37 H37A 100.7 . .
O4 C37 H37A 102.1 . .
C36 C37 H37B 105.4 . .
O4 C37 H37B 106.3 . .
H37A C37 H37B 105.2 . .
O4 C38 C36 130.6(10) . .
O4 C38 H38A 102.4 . .
C36 C38 H38A 101.0 . .
O4 C38 H38B 108.3 . .
C36 C38 H38B 106.6 . .
H38A C38 H38B 105.2 . .

loop_
_geom_bond_atom_site_label_1
_geom_bond_atom_site_label_2
_geom_bond_distance
_geom_bond_site_symmetry_2
C1 C2 1.404(4) .
C1 C5 1.412(4) .
C1 Re1 2.193(2) .
C1 H1 0.9500 .
C2 C3 1.394(4) .
C2 Re1 2.273(2) .
C2 H2 0.9500 .
C3 C4 1.418(4) .
C3 Re1 2.285(2) .
C3 H3 0.9500 .
C4 C5 1.399(4) .
C4 Re1 2.278(2) .
C4 H4 0.9500 .
C5 Re1 2.240(2) .
C5 H5 0.9500 .
C6 F1 1.320(3) .
C6 F2 1.326(3) .
C6 F3 1.327(3) .
C6 S1 1.827(2) .
C7 C15 1.404(3) .
C7 C8 1.412(3) .
C7 N1 1.456(3) .
C8 C12 1.386(3) .
C8 C10 1.522(3) .
C9 C10 1.535(4) .
C9 H9A 0.9800 .
C9 H9B 0.9800 .
C9 H9C 0.9800 .
C10 C11 1.527(4) .
C10 H10 1.0000 .
C11 H11A 0.9800 .
C11 H11B 0.9800 .
C11 H11C 0.9800 .
C12 C13 1.377(4) .
C12 H12 0.9500 .
C13 C14 1.377(4) .
C13 H13 0.9500 .
C14 C15 1.393(3) .
C14 H14 0.9500 .
C15 C17 1.514(3) .
C16 C17 1.534(3) .
C16 H16A 0.9800 .
C16 H16B 0.9800 .
C16 H16C 0.9800 .
C17 C18 1.530(3) .
C17 H17 1.0000 .
C18 H18A 0.9800 .
C18 H18B 0.9800 .
C18 H18C 0.9800 .
C19 C20 1.510(3) .
C19 H19A 0.9800 .
C19 H19B 0.9800 .
C19 H19C 0.9800 .
C20 N1 1.354(3) .
C20 C21 1.385(3) .
C21 C22 1.388(3) .
C21 H21 0.9500 .
C22 N2 1.356(3) .
C22 C23 1.512(3) .
C23 H23A 0.9800 .
C23 H23B 0.9800 .
C23 H23C 0.9800 .
C24 C32 1.409(3) .
C24 C25 1.412(3) .
C24 N2 1.453(3) .
C25 C29 1.387(4) .
C25 C27 1.522(4) .
C26 C27 1.530(4) .
C26 H26A 0.9800 .
C26 H26B 0.9800 .
C26 H26C 0.9800 .
C27 C28 1.517(4) .
C27 H27 1.0000 .
C28 H28A 0.9800 .
C28 H28B 0.9800 .
C28 H28C 0.9800 .
C29 C30 1.378(4) .
C29 H29 0.9500 .
C30 C31 1.380(4) .
C30 H30 0.9500 .
C31 C32 1.392(3) .
C31 H31 0.9500 .
C32 C34 1.526(3) .
C33 C34 1.529(3) .
C33 H33A 0.9800 .
C33 H33B 0.9800 .
C33 H33C 0.9800 .
C34 C35 1.533(3) .
C34 H34 1.0000 .
C35 H35A 0.9800 .
C35 H35B 0.9800 .
C35 H35C 0.9800 .
N1 Re1 2.0240(18) .
N2 Re1 2.0196(17) .
O1 S1 1.4633(16) .
O1 Zn1 2.0347(15) .
O2 S1 1.4546(16) .
O2 Zn1 2.0835(15) 2_866
O3 S1 1.4218(17) .
Zn1 O2 2.0835(15) 2_866
Zn1 Re1 2.4418(3) .
O4 C38 1.293(12) .
O4 C38 1.293(12) 2_875
O4 C37 1.407(13) 2_875
O4 C37 1.408(13) .
C36 C37 1.227(14) .
C36 C38 1.377(13) .
C36 H36A 0.9800 .
C36 H36B 0.9800 .
C36 H36C 0.9800 .
C36 H36D 0.9800 .
C36 H36E 0.9800 .
C36 H36F 0.9800 .
C37 H37A 0.9900 .
C37 H37B 0.9900 .
C38 H38A 0.9900 .
C38 H38B 0.9900 .
